data_2202108
loop_
_publ_author_name
'Mizuguchi, Jin'
'Senju, Takatoshi'

_publ_section_title
;
 Reinvestigation of
 5,12-dihydro-5,12-dimethylquino[2,3-<i>b</i>]acridine-7,4-dione
;
_journal_issue 2
_journal_name_full 'Acta Crystallographica Section E'
_journal_page_first o232
_journal_page_last o233
_journal_paper_doi 10.1107/S1600536803001612
_journal_volume 59
_journal_year 2003
_chemical_formula_iupac 'C22 H16 N2 O2'
_chemical_formula_moiety 'C22 H16 N2 O2'
_chemical_formula_sum 'C22 H16 N2 O2'
_chemical_formula_weight 340.38
_chemical_name_common trans-N,N'-dimethylquinacridone
_space_group_IT_number 14
_symmetry_cell_setting monoclinic
_symmetry_space_group_name_Hall '-P 2ybc'
_symmetry_space_group_name_H-M 'P 1 21/c 1'
_cell_angle_alpha 90
_cell_angle_beta 98.39(2)
_cell_angle_gamma 90
_cell_formula_units_Z 2
_cell_length_a 4.928(3)
_cell_length_b 11.103(3)
_cell_length_c 14.462(2)
_cell_measurement_reflns_used 25
_cell_measurement_temperature 223.2
_cell_measurement_theta_max 14.9
_cell_measurement_theta_min 14.7
_cell_volume 782.8(5)
_computing_cell_refinement PROCESS-AUTO
_computing_data_collection 'PROCESS-AUTO (Rigaku, 1998)'
_computing_data_reduction
;
TEXSAN (Molecular Structure Corporation, 2001)
;
_computing_molecular_graphics 'ORTEPIII (Burnett & Johnson, 1996)'
_computing_publication_material TEXSAN
_computing_structure_refinement TEXSAN
_computing_structure_solution 'SIR88 (Burla et al., 1989)'
_diffrn_measured_fraction_theta_full 0.9972
_diffrn_measured_fraction_theta_max 0.9972
_diffrn_measurement_device_type 'Rigaku AFC-7R'
_diffrn_measurement_method \w-2\q
_diffrn_radiation_type MoK\a
_diffrn_radiation_wavelength 0.7107
_diffrn_reflns_av_R_equivalents 0.013
_diffrn_reflns_limit_h_max 0
_diffrn_reflns_limit_h_min -6
_diffrn_reflns_limit_k_max 14
_diffrn_reflns_limit_k_min 0
_diffrn_reflns_limit_l_max 18
_diffrn_reflns_limit_l_min -18
_diffrn_reflns_number 2107
_diffrn_reflns_theta_full 27.49
_diffrn_reflns_theta_max 27.49
_diffrn_standards_decay_% 1.31
_diffrn_standards_interval_count 150
_diffrn_standards_number 3
_exptl_absorpt_coefficient_mu 0.094
_exptl_absorpt_correction_T_max 0.998
_exptl_absorpt_correction_T_min 0.947
_exptl_absorpt_correction_type '\y scan'
_exptl_absorpt_process_details '(North et al., 1968)'
_exptl_crystal_colour red
_exptl_crystal_density_diffrn 1.444
_exptl_crystal_density_method 'not measured'
_exptl_crystal_description platelet
_exptl_crystal_F_000 356
_exptl_crystal_size_max 1.180
_exptl_crystal_size_mid 0.170
_exptl_crystal_size_min 0.070
_refine_diff_density_max 0.21
_refine_diff_density_min -0.17
_refine_ls_extinction_method none
_refine_ls_goodness_of_fit_ref 1.589
_refine_ls_hydrogen_treatment noref
_refine_ls_number_parameters 118
_refine_ls_number_reflns 1747
_refine_ls_R_factor_gt 0.0441
_refine_ls_shift/su_max 0.0014
_refine_ls_structure_factor_coef Fsqd
_refine_ls_weighting_details 'w = 1/[\s^2^(Fo^2^) + {0.05[Max(Fo^2^,0) + 2Fc^2^]/3}^2^]'
_refine_ls_weighting_scheme calc
_refine_ls_wR_factor_ref 0.1263
_reflns_number_gt 1349
_reflns_number_total 1797
_reflns_threshold_expression F^2^>2\s(F^2^)
_cod_data_source_file ob6210.cif
_cod_data_source_block I
_cod_original_cell_volume 782.8(4)
_cod_original_sg_symbol_H-M 'P 21/c'
_cod_database_code 2202108
_cod_database_fobs_code 2202108

loop_
_symmetry_equiv_pos_as_xyz
x,y,z
-x,1/2+y,1/2-z
-x,-y,-z
x,1/2-y,1/2+z

loop_
_atom_site_label
_atom_site_fract_x
_atom_site_fract_y
_atom_site_fract_z
_atom_site_U_iso_or_equiv
_atom_site_adp_type
_atom_site_calc_flag
_atom_site_refinement_flags
_atom_site_occupancy
_atom_site_disorder_assembly
_atom_site_disorder_group
_atom_site_type_symbol
O1 0.3115(3) 0.73650(10) -0.12444(7) 0.0480(3) Uani d . 1.00 . . O
N1 0.4143(2) 0.58724(9) 0.13854(7) 0.0237(2) Uani d . 1.00 . . N
C1 0.7310(3) 0.82620(10) 0.01053(10) 0.0338(3) Uani d . 1.00 . . C
C2 0.9407(3) 0.86480(10) 0.07730(10) 0.0358(3) Uani d . 1.00 . . C
C3 0.9722(3) 0.81100(10) 0.16559(9) 0.0317(3) Uani d . 1.00 . . C
C4 0.7988(3) 0.72140(10) 0.18705(8) 0.0273(3) Uani d . 1.00 . . C
C5 0.5848(2) 0.67940(10) 0.11876(8) 0.0226(3) Uani d . 1.00 . . C
C6 0.5536(2) 0.73320(10) 0.02929(8) 0.0260(3) Uani d . 1.00 . . C
C7 0.3424(3) 0.69220(10) -0.04536(9) 0.0296(3) Uani d . 1.00 . . C
C8 0.1689(2) 0.59330(10) -0.02056(8) 0.0231(3) Uani d . 1.00 . . C
C9 0.2095(2) 0.54360(10) 0.07058(7) 0.0217(3) Uani d . 1.00 . . C
C10 0.0369(2) 0.45000(10) 0.08876(8) 0.0241(3) Uani d . 1.00 . . C
C11 0.4437(3) 0.53550(10) 0.23233(9) 0.0384(4) Uani d . 1.00 . . C
H1 0.7050 0.8634 -0.0492 0.0405 Uiso calc . 1.00 . . H
H2 1.0619 0.9267 0.0637 0.0425 Uiso calc . 1.00 . . H
H3 1.1173 0.8367 0.2120 0.0377 Uiso calc . 1.00 . . H
H4 0.8226 0.6877 0.2480 0.0327 Uiso calc . 1.00 . . H
H5 0.0570 0.4141 0.1491 0.0287 Uiso calc . 1.00 . . H
H6 0.5907 0.5734 0.2710 0.0458 Uiso calc . 1.00 . . H
H7 0.2784 0.5468 0.2578 0.0458 Uiso calc . 1.00 . . H
H8 0.4802 0.4514 0.2289 0.0458 Uiso calc . 1.00 . . H

loop_
_atom_site_aniso_label
_atom_site_aniso_U_11
_atom_site_aniso_U_22
_atom_site_aniso_U_33
_atom_site_aniso_U_12
_atom_site_aniso_U_13
_atom_site_aniso_U_23
O1 0.0575(7) 0.0550(7) 0.0267(5) -0.0296(6) -0.0096(4) 0.0124(5)
N1 0.0256(5) 0.0249(5) 0.0189(4) -0.0038(4) -0.0025(3) -0.0004(4)
C1 0.0369(7) 0.0327(7) 0.0303(6) -0.0106(5) -0.0002(5) 0.0024(5)
C2 0.0362(7) 0.0331(7) 0.0368(7) -0.0132(5) 0.0006(5) -0.0028(5)
C3 0.0291(6) 0.0320(6) 0.0319(6) -0.0067(5) -0.0020(5) -0.0083(5)
C4 0.0268(6) 0.0290(6) 0.0245(5) -0.0020(4) -0.0019(4) -0.0054(4)
C5 0.0220(5) 0.0218(5) 0.0230(5) -0.0002(4) -0.0003(4) -0.0040(4)
C6 0.0270(6) 0.0261(6) 0.0238(5) -0.0046(5) 0.0000(4) -0.0011(4)
C7 0.0318(6) 0.0324(6) 0.0233(5) -0.0088(5) -0.0008(5) 0.0019(5)
C8 0.0238(5) 0.0243(5) 0.0204(5) -0.0027(4) 0.0008(4) -0.0015(4)
C9 0.0220(5) 0.0222(5) 0.0197(5) -0.0001(4) -0.0012(4) -0.0030(4)
C10 0.0255(5) 0.0260(6) 0.0197(5) -0.0023(4) -0.0008(4) -0.0003(4)
C11 0.0460(8) 0.0417(8) 0.0231(6) -0.0140(6) -0.0092(5) 0.0060(5)

loop_
_atom_type_symbol
_atom_type_description
_atom_type_scat_dispersion_real
_atom_type_scat_dispersion_imag
_atom_type_scat_source
C C 0.003 0.002
;International Tables for Crystallography
(1992, Vol. C, Tables 4.2.6.8 and 6.1.1.1)
;
H H 0.000 0.000
;International Tables for Crystallography
(1992, Vol. C, Table 6.1.1.2)
;
N N 0.006 0.003
;International Tables for Crystallography
(1992, Vol. C, Tables 4.2.6.8 and 6.1.1.1)
;
O O 0.011 0.006
;International Tables for Crystallography
(1992, Vol. C, Tables 4.2.6.8 and 6.1.1.1)
;

loop_
_geom_angle_atom_site_label_1
_geom_angle_atom_site_label_2
_geom_angle_atom_site_label_3
_geom_angle_site_symmetry_1
_geom_angle_site_symmetry_3
_geom_angle
_geom_angle_publ_flag
C5 N1 C9 . . 120.89(10) no
C5 N1 C11 . . 120.21(10) no
C9 N1 C11 . . 118.90(10) no
C2 C1 C6 . . 121.20(10) no
C2 C1 H1 . . 119.4 no
C6 C1 H1 . . 119.4 no
C1 C2 C3 . . 118.70(10) no
C1 C2 H2 . . 120.8 no
C3 C2 H2 . . 120.6 no
C2 C3 C4 . . 121.70(10) no
C2 C3 H3 . . 119.2 no
C4 C3 H3 . . 119.1 no
C3 C4 C5 . . 120.30(10) no
C3 C4 H4 . . 119.8 no
C5 C4 H4 . . 119.8 no
N1 C5 C4 . . 120.90(10) no
N1 C5 C6 . . 120.98(10) no
C4 C5 C6 . . 118.10(10) no
C1 C6 C5 . . 120.00(10) no
C1 C6 C7 . . 118.90(10) no
C5 C6 C7 . . 121.10(10) no
O1 C7 C6 . . 122.70(10) no
O1 C7 C8 . . 121.80(10) no
C6 C7 C8 . . 115.50(10) no
C7 C8 C9 . . 120.70(10) no
C7 C8 C10 . 3_565 118.30(10) no
C9 C8 C10 . 3_565 120.90(10) no
N1 C9 C8 . . 120.80(10) no
N1 C9 C10 . . 121.90(10) no
C8 C9 C10 . . 117.40(10) no
C8 C10 C9 3_565 . 121.70(10) no
C8 C10 H5 3_565 . 118.2 no
C9 C10 H5 . . 120.1 no
N1 C11 H6 . . 109.7 no
N1 C11 H7 . . 109.5 no
N1 C11 H8 . . 109.3 no
H6 C11 H7 . . 109.7 no
H6 C11 H8 . . 109.4 no
H7 C11 H8 . . 109.2 no

loop_
_geom_bond_atom_site_label_1
_geom_bond_atom_site_label_2
_geom_bond_site_symmetry_1
_geom_bond_site_symmetry_2
_geom_bond_distance
_geom_bond_publ_flag
O1 C7 . . 1.234(2) yes
N1 C5 . . 1.380(2) yes
N1 C9 . . 1.3890(10) yes
N1 C11 . . 1.461(2) yes
C1 C2 . . 1.376(2) yes
C1 C6 . . 1.405(2) yes
C1 H1 . . 0.950 no
C2 C3 . . 1.398(2) yes
C2 H2 . . 0.949 no
C3 C4 . . 1.376(2) yes
C3 H3 . . 0.950 no
C4 C5 . . 1.414(2) yes
C4 H4 . . 0.949 no
C5 C6 . . 1.413(2) yes
C6 C7 . . 1.459(2) yes
C7 C8 . . 1.468(2) yes
C8 C9 . . 1.416(2) yes
C8 C10 . 3_565 1.393(2) yes
C9 C10 . . 1.392(2) yes
C10 H5 . . 0.951 no
C11 H6 . . 0.947 no
C11 H7 . . 0.950 no
C11 H8 . . 0.953 no

loop_
_geom_contact_atom_site_label_1
_geom_contact_atom_site_label_2
_geom_contact_distance
_geom_contact_site_symmetry_2
O1 C3 3.288(2) 4_464
O1 C11 3.394(2) 4_564
O1 C4 3.468(2) 4_464
N1 C3 3.364(2) 1_455
N1 C8 3.489(2) 3_665
N1 C4 3.540(2) 1_455
N1 C10 3.592(2) 1_655
C1 C8 3.439(2) 1_655
C1 C7 3.557(2) 1_655
C2 C7 3.430(2) 1_655
C2 C6 3.515(2) 1_655
C2 C8 3.581(2) 1_655
C3 C5 3.507(2) 1_655
C3 C9 3.541(2) 1_655
C4 C9 3.439(2) 1_655
C5 C10 3.453(2) 1_655
C5 C9 3.587(2) 1_655
C6 C10 3.482(2) 3_665
C6 C8 3.572(2) 1_655
C7 C9 3.478(2) 3_665
C7 C10 3.578(2) 3_665
C8 C9 3.586(2) 3_665
